data_4088949
loop_
_publ_author_name
'Sansook, Supojjanee'
'Tuo, Wei'
'Lemaire, Lucas'
'Tourteau, Aur\'elien'
'Barczyk, Am\'elie'
'Dezitter, Xavier'
'Klupsch, Fr\'ed\'erique'
'Leleu-Chavain, Natascha'
'Tizzard, Graham J.'
'Coles, Simon J.'
'Millet, R\'egis'
'Spencer, John'

_publ_section_title
;
 Synthesis of Bioorganometallic Nanomolar-Potent CB2Agonists Containing a
 Ferrocene Unit
;
_journal_issue 19
_journal_name_full Organometallics
_journal_page_first 3361
_journal_paper_doi 10.1021/acs.organomet.6b00575
_journal_volume 35
_journal_year 2016
_chemical_formula_moiety 'C26 H26 Fe N2 O2'
_chemical_formula_sum 'C26 H26 Fe N2 O2'
_chemical_formula_weight 454.35
_space_group_crystal_system triclinic
_space_group_IT_number 2
_space_group_name_Hall '-P 1'
_space_group_name_H-M_alt 'P -1'
_atom_sites_solution_hydrogens mixed
_atom_sites_solution_primary iterative
_audit_creation_date 2013-12-03
_audit_creation_method
;
Olex2 1.2
(compiled 2013.11.15 svn.r2834 for OlexSys, GUI svn.r4720)
;
_cell_angle_alpha 94.871(4)
_cell_angle_beta 104.798(4)
_cell_angle_gamma 102.578(4)
_cell_formula_units_Z 4
_cell_length_a 10.9789(8)
_cell_length_b 12.9558(9)
_cell_length_c 15.6161(11)
_cell_measurement_reflns_used 25025
_cell_measurement_temperature 100(2)
_cell_measurement_theta_max 27.5
_cell_measurement_theta_min 2.4
_cell_volume 2072.7(3)
_computing_cell_refinement 'CrystalClear-SM Expert 3.1 b27 (Rigaku, 2013)'
_computing_data_collection 'CrystalClear-SM Expert 3.1 b27 (Rigaku, 2013)'
_computing_data_reduction 'CrystalClear-SM Expert 3.1 b27 (Rigaku, 2013)'
_computing_molecular_graphics 'Olex2 (Dolomanov et al., 2009)'
_computing_publication_material 'Olex2 (Dolomanov et al., 2009)'
_computing_structure_refinement 'ShelXL (Sheldrick, 2008)'
_computing_structure_solution
;
Superflip (Palatinus & Chapuis, 2007;Palatinus & van der Lee, 2008;
Palatinus et al., 2012)
;
_diffrn_ambient_temperature 100(2)
_diffrn_detector 'CCD area detector'
_diffrn_detector_area_resol_mean 28.5714
_diffrn_detector_type 'Rigaku HG Saturn724+ (2x2 bin mode)'
_diffrn_measured_fraction_theta_full 0.995
_diffrn_measured_fraction_theta_max 0.996
_diffrn_measurement_device 'four-circle \k diffractometer'
_diffrn_measurement_device_type 'Rigaku AFC12 (Right)'
_diffrn_measurement_method 'profile data from \w-scans'
_diffrn_measurement_specimen_support 'MiTeGen MicroMesh'
_diffrn_orient_matrix_type d*Trek
_diffrn_orient_matrix_UB_11 -0.033822
_diffrn_orient_matrix_UB_12 0.085496
_diffrn_orient_matrix_UB_13 0.031721
_diffrn_orient_matrix_UB_21 -0.078755
_diffrn_orient_matrix_UB_22 -0.011467
_diffrn_orient_matrix_UB_23 0.007888
_diffrn_orient_matrix_UB_31 -0.002797
_diffrn_orient_matrix_UB_32 -0.004421
_diffrn_orient_matrix_UB_33 0.066776
_diffrn_radiation_collimation 0.3
_diffrn_radiation_monochromator 'Confocal mirrors, VHF Varimax'
_diffrn_radiation_probe x-ray
_diffrn_radiation_type MoK\a
_diffrn_radiation_wavelength 0.71075
_diffrn_reflns_av_R_equivalents 0.0411
_diffrn_reflns_av_unetI/netI 0.0383
_diffrn_reflns_Laue_measured_fraction_full 0.995
_diffrn_reflns_Laue_measured_fraction_max 0.996
_diffrn_reflns_limit_h_max 13
_diffrn_reflns_limit_h_min -14
_diffrn_reflns_limit_k_max 15
_diffrn_reflns_limit_k_min -16
_diffrn_reflns_limit_l_max 20
_diffrn_reflns_limit_l_min -20
_diffrn_reflns_number 26982
_diffrn_reflns_point_group_measured_fraction_full 0.995
_diffrn_reflns_point_group_measured_fraction_max 0.996
_diffrn_reflns_theta_full 27.500
_diffrn_reflns_theta_max 27.482
_diffrn_reflns_theta_min 2.444
_diffrn_source 'Rotating Anode'
_diffrn_source_current 55.0
_diffrn_source_power 2.475
_diffrn_source_target Mo
_diffrn_source_type 'Rotating Anode'
_diffrn_source_voltage 45.0
_exptl_absorpt_coefficient_mu 0.754
_exptl_absorpt_correction_T_max 1.000
_exptl_absorpt_correction_T_min 0.800
_exptl_absorpt_correction_type multi-scan
_exptl_absorpt_process_details 'CrystalClear-SM Expert 3.1 b27 (Rigaku, 2013)'
_exptl_crystal_colour Orange
_exptl_crystal_density_diffrn 1.456
_exptl_crystal_description Block
_exptl_crystal_F_000 952
_exptl_crystal_size_max 0.08
_exptl_crystal_size_mid 0.07
_exptl_crystal_size_min 0.06
_refine_diff_density_max 0.934
_refine_diff_density_min -0.656
_refine_diff_density_rms 0.097
_refine_ls_extinction_method none
_refine_ls_goodness_of_fit_ref 1.044
_refine_ls_hydrogen_treatment mixed
_refine_ls_matrix_type full
_refine_ls_number_parameters 565
_refine_ls_number_reflns 9491
_refine_ls_number_restraints 2
_refine_ls_restrained_S_all 1.044
_refine_ls_R_factor_all 0.0513
_refine_ls_R_factor_gt 0.0408
_refine_ls_shift/su_max 0.001
_refine_ls_shift/su_mean 0.000
_refine_ls_structure_factor_coef Fsqd
_refine_ls_weighting_details 'w=1/[\s^2^(Fo^2^)+(0.0744P)^2^+0.8357P] where P=(Fo^2^+2Fc^2^)/3'
_refine_ls_weighting_scheme calc
_refine_ls_wR_factor_gt 0.1126
_refine_ls_wR_factor_ref 0.1197
_reflns_Friedel_coverage 0.000
_reflns_number_gt 7998
_reflns_number_total 9491
_reflns_threshold_expression 'I > 2\s(I)'
_cod_data_source_file om6b00575_si_002.cif
_cod_data_source_block 11a
_cod_depositor_comments
;
The following automatic conversions were performed:

data item '_exptl_absorpt_correction_type' value 'Multi-scan' was
changed to 'multi-scan' in accordance with the
/home/saulius/struct/COD-crude-data/automatic-downloads/DataCite-retrospective/ACS/depositions/lib/dictionaries/cif_core.dic
dictionary named 'cif_core.dic' version 2.4.2 last updated on
2011-04-26.

Automatic conversion script
Id: cif_fix_values 6909 2019-04-08 15:41:33Z antanas 
;
_cod_original_formula_sum 'C26 H26 Fe1 N2 O2 '
_cod_database_code 4088949
_shelxl_version_number 2013-4
_shelx_space_group_comment
;
The symmetry employed for this shelxl refinement is uniquely defined
by the following loop, which should always be used as a source of
symmetry information in preference to the above space-group names.
They are only intended as comments.
;
_olex2_refinement_description
;
1. Fixed Uiso
 At 1.2 times of:
  All C(H) groups, All C(H,H) groups, All N(H) groups
2. Restrained distances
 N101-H101 = N1-H1
 0.86 with sigma of 0.002
3.a Ternary CH refined with riding coordinates:
 C21(H21), C121(H121)
3.b Secondary CH2 refined with riding coordinates:
 C22(H22A,H22B), C23(H23A,H23B), C24(H24A,H24B), C25(H25A,H25B), C26(H26A,
 H26B), C122(H12A,H12B), C123(H12C,H12D), C124(H12E,H12F), C125(H12G,H12H),
 C126(H12I,H12J)
3.c Aromatic/amide H refined with riding coordinates:
 C2(H2), C3(H3), C4(H4), C5(H5), C6(H6), C7(H7), C8(H8), C9(H9), C10(H10),
 C15(H15), C16(H16), C17(H17), C18(H18), C20(H20), C102(H102), C103(H103),
 C104(H104), C105(H105), C106(H106), C107(H107), C108(H108), C109(H109),
 C110(H110), C115(H115), C116(H116), C117(H117), C118(H118), C120(H120)
;

loop_
_space_group_symop_operation_xyz
'x, y, z'
'-x, -y, -z'

loop_
_atom_site_label
_atom_site_type_symbol
_atom_site_fract_x
_atom_site_fract_y
_atom_site_fract_z
_atom_site_U_iso_or_equiv
_atom_site_adp_type
_atom_site_occupancy
_atom_site_site_symmetry_order
_atom_site_calc_flag
_atom_site_refinement_flags_posn
Fe1 Fe 0.25783(3) 0.73760(2) 0.06417(2) 0.01437(9) Uani 1 1 d .
O1 O 0.59668(13) 0.68143(11) 0.25858(9) 0.0166(3) Uani 1 1 d .
O2 O 0.29790(13) 0.40807(12) 0.24428(10) 0.0183(3) Uani 1 1 d .
N1 N 0.37667(16) 0.61010(14) 0.21344(11) 0.0149(3) Uani 1 1 d D
H1 H 0.3191(17) 0.5527(11) 0.2123(16) 0.018 Uiso 1 1 d DR
N2 N 0.67771(15) 0.39029(13) 0.28006(11) 0.0137(3) Uani 1 1 d .
C1 C 0.33901(19) 0.70309(16) 0.19068(12) 0.0145(4) Uani 1 1 d .
C2 C 0.2115(2) 0.71835(17) 0.18189(13) 0.0183(4) Uani 1 1 d .
H2 H 0.1391 0.6673 0.1884 0.022 Uiso 1 1 calc R
C3 C 0.2121(2) 0.82404(17) 0.16154(14) 0.0207(4) Uani 1 1 d .
H3 H 0.1408 0.8562 0.1534 0.025 Uiso 1 1 calc R
C4 C 0.3383(2) 0.87228(17) 0.15572(13) 0.0194(4) Uani 1 1 d .
H4 H 0.3657 0.9424 0.1426 0.023 Uiso 1 1 calc R
C5 C 0.4173(2) 0.79775(16) 0.17290(13) 0.0175(4) Uani 1 1 d .
H5 H 0.5056 0.8091 0.1725 0.021 Uiso 1 1 calc R
C6 C 0.2534(2) 0.61680(18) -0.03074(14) 0.0241(5) Uani 1 1 d .
H6 H 0.2850 0.5551 -0.0198 0.029 Uiso 1 1 calc R
C7 C 0.1255(2) 0.62657(19) -0.03591(14) 0.0278(5) Uani 1 1 d .
H7 H 0.0565 0.5723 -0.0289 0.033 Uiso 1 1 calc R
C8 C 0.1181(2) 0.7314(2) -0.05334(14) 0.0261(5) Uani 1 1 d .
H8 H 0.0437 0.7594 -0.0601 0.031 Uiso 1 1 calc R
C9 C 0.2424(2) 0.78671(18) -0.05883(14) 0.0224(4) Uani 1 1 d .
H9 H 0.2657 0.8583 -0.0699 0.027 Uiso 1 1 calc R
C10 C 0.3257(2) 0.71582(18) -0.04488(13) 0.0207(4) Uani 1 1 d .
H10 H 0.4143 0.7319 -0.0450 0.025 Uiso 1 1 calc R
C11 C 0.50185(19) 0.60388(16) 0.24447(12) 0.0143(4) Uani 1 1 d .
C12 C 0.51866(18) 0.49502(16) 0.25862(12) 0.0138(4) Uani 1 1 d .
C13 C 0.41348(19) 0.40432(16) 0.25537(12) 0.0142(4) Uani 1 1 d .
C14 C 0.45254(18) 0.30334(16) 0.26537(12) 0.0139(4) Uani 1 1 d .
C15 C 0.35673(19) 0.20936(16) 0.26136(12) 0.0153(4) Uani 1 1 d .
H15 H 0.2687 0.2127 0.2517 0.018 Uiso 1 1 calc R
C16 C 0.38777(19) 0.11351(16) 0.27106(13) 0.0159(4) Uani 1 1 d .
H16 H 0.3222 0.0512 0.2690 0.019 Uiso 1 1 calc R
C17 C 0.51770(19) 0.10805(16) 0.28405(13) 0.0168(4) Uani 1 1 d .
H17 H 0.5397 0.0417 0.2914 0.020 Uiso 1 1 calc R
C18 C 0.61367(19) 0.19804(16) 0.28632(13) 0.0158(4) Uani 1 1 d .
H18 H 0.7007 0.1930 0.2939 0.019 Uiso 1 1 calc R
C19 C 0.58267(18) 0.29695(16) 0.27740(12) 0.0141(4) Uani 1 1 d .
C20 C 0.64282(19) 0.48261(16) 0.27142(12) 0.0139(4) Uani 1 1 d .
H20 H 0.7095 0.5446 0.2744 0.017 Uiso 1 1 calc R
C21 C 0.81718(18) 0.38682(16) 0.29522(13) 0.0143(4) Uani 1 1 d .
H21 H 0.8188 0.3191 0.2601 0.017 Uiso 1 1 calc R
C22 C 0.89753(19) 0.47991(17) 0.26391(14) 0.0173(4) Uani 1 1 d .
H22A H 0.9026 0.5482 0.2999 0.021 Uiso 1 1 calc R
H22B H 0.8561 0.4831 0.2003 0.021 Uiso 1 1 calc R
C23 C 1.0347(2) 0.46318(18) 0.27514(14) 0.0207(4) Uani 1 1 d .
H23A H 1.0290 0.3950 0.2387 0.025 Uiso 1 1 calc R
H23B H 1.0872 0.5220 0.2534 0.025 Uiso 1 1 calc R
C24 C 1.1011(2) 0.46056(18) 0.37311(14) 0.0203(4) Uani 1 1 d .
H24A H 1.1127 0.5306 0.4090 0.024 Uiso 1 1 calc R
H24B H 1.1882 0.4474 0.3789 0.024 Uiso 1 1 calc R
C25 C 1.01918(19) 0.37214(17) 0.40891(14) 0.0184(4) Uani 1 1 d .
H25A H 1.0172 0.3016 0.3780 0.022 Uiso 1 1 calc R
H25B H 1.0600 0.3751 0.4737 0.022 Uiso 1 1 calc R
C26 C 0.87978(19) 0.38380(17) 0.39447(13) 0.0163(4) Uani 1 1 d .
H26A H 0.8806 0.4505 0.4309 0.020 Uiso 1 1 calc R
H26B H 0.8279 0.3229 0.4143 0.020 Uiso 1 1 calc R
Fe11 Fe 0.25182(3) 0.20807(2) 0.96434(2) 0.01303(9) Uani 1 1 d .
O101 O -0.07238(13) -0.02344(13) 0.77806(9) 0.0205(3) Uani 1 1 d .
O102 O 0.22425(13) -0.03046(11) 0.65167(9) 0.0162(3) Uani 1 1 d .
N101 N 0.14670(16) 0.02227(14) 0.79514(11) 0.0142(3) Uani 1 1 d D
H101 H 0.2024(17) 0.0210(19) 0.7653(13) 0.017 Uiso 1 1 d DR
N102 N -0.16270(15) -0.15257(13) 0.51415(11) 0.0139(3) Uani 1 1 d .
C101 C 0.19166(19) 0.05571(15) 0.88823(12) 0.0136(4) Uani 1 1 d .
C102 C 0.11744(19) 0.06388(16) 0.95010(13) 0.0157(4) Uani 1 1 d .
H102 H 0.0257 0.0536 0.9354 0.019 Uiso 1 1 calc R
C103 C 0.2058(2) 0.09029(16) 1.03850(13) 0.0172(4) Uani 1 1 d .
H103 H 0.1827 0.0992 1.0928 0.021 Uiso 1 1 calc R
C104 C 0.3343(2) 0.10077(16) 1.03079(13) 0.0172(4) Uani 1 1 d .
H104 H 0.4117 0.1183 1.0791 0.021 Uiso 1 1 calc R
C105 C 0.32699(19) 0.08043(16) 0.93792(13) 0.0150(4) Uani 1 1 d .
H105 H 0.3983 0.0828 0.9135 0.018 Uiso 1 1 calc R
C106 C 0.2392(2) 0.32201(16) 0.88147(13) 0.0174(4) Uani 1 1 d .
H106 H 0.2167 0.3091 0.8179 0.021 Uiso 1 1 calc R
C107 C 0.1503(2) 0.32214(16) 0.93383(14) 0.0188(4) Uani 1 1 d .
H107 H 0.0586 0.3100 0.9115 0.023 Uiso 1 1 calc R
C108 C 0.2239(2) 0.34378(17) 1.02599(14) 0.0198(4) Uani 1 1 d .
H108 H 0.1897 0.3479 1.0759 0.024 Uiso 1 1 calc R
C109 C 0.3577(2) 0.35807(16) 1.02987(13) 0.0180(4) Uani 1 1 d .
H109 H 0.4282 0.3739 1.0829 0.022 Uiso 1 1 calc R
C110 C 0.3674(2) 0.34459(16) 0.94044(13) 0.0168(4) Uani 1 1 d .
H110 H 0.4454 0.3497 0.9233 0.020 Uiso 1 1 calc R
C111 C 0.02057(18) -0.01987(15) 0.74725(12) 0.0135(4) Uani 1 1 d .
C112 C 0.00186(18) -0.06467(15) 0.65129(12) 0.0129(4) Uani 1 1 d .
C113 C 0.10556(18) -0.06834(15) 0.61182(12) 0.0126(4) Uani 1 1 d .
C114 C 0.06467(18) -0.12149(15) 0.51844(12) 0.0126(4) Uani 1 1 d .
C115 C 0.16055(18) -0.13378(16) 0.47638(13) 0.0150(4) Uani 1 1 d .
H115 H 0.2496 -0.1117 0.5098 0.018 Uiso 1 1 calc R
C116 C 0.12774(19) -0.17729(17) 0.38758(13) 0.0174(4) Uani 1 1 d .
H116 H 0.1934 -0.1850 0.3598 0.021 Uiso 1 1 calc R
C117 C -0.00345(19) -0.20997(17) 0.33889(13) 0.0177(4) Uani 1 1 d .
H117 H -0.0261 -0.2376 0.2770 0.021 Uiso 1 1 calc R
C118 C -0.10078(19) -0.20318(16) 0.37836(13) 0.0157(4) Uani 1 1 d .
H118 H -0.1894 -0.2275 0.3443 0.019 Uiso 1 1 calc R
C119 C -0.06806(18) -0.15980(15) 0.46986(12) 0.0128(4) Uani 1 1 d .
C120 C -0.12471(19) -0.10733(16) 0.60076(13) 0.0143(4) Uani 1 1 d .
H120 H -0.1910 -0.1047 0.6293 0.017 Uiso 1 1 calc R
C121 C -0.30489(17) -0.20272(16) 0.47187(12) 0.0142(4) Uani 1 1 d .
H121 H -0.3164 -0.2277 0.4073 0.017 Uiso 1 1 calc R
C122 C -0.38608(18) -0.12148(16) 0.47560(13) 0.0157(4) Uani 1 1 d .
H12A H -0.3584 -0.0623 0.4432 0.019 Uiso 1 1 calc R
H12B H -0.3720 -0.0910 0.5387 0.019 Uiso 1 1 calc R
C123 C -0.53023(19) -0.17529(17) 0.43312(14) 0.0183(4) Uani 1 1 d .
H12C H -0.5450 -0.2008 0.3688 0.022 Uiso 1 1 calc R
H12D H -0.5822 -0.1225 0.4376 0.022 Uiso 1 1 calc R
C124 C -0.57537(19) -0.26979(17) 0.47956(14) 0.0183(4) Uani 1 1 d .
H12E H -0.5671 -0.2435 0.5427 0.022 Uiso 1 1 calc R
H12F H -0.6682 -0.3044 0.4496 0.022 Uiso 1 1 calc R
C125 C -0.49469(19) -0.35183(17) 0.47660(14) 0.0190(4) Uani 1 1 d .
H12G H -0.5131 -0.3855 0.4138 0.023 Uiso 1 1 calc R
H12H H -0.5210 -0.4087 0.5116 0.023 Uiso 1 1 calc R
C126 C -0.34857(19) -0.30147(16) 0.51435(14) 0.0178(4) Uani 1 1 d .
H12I H -0.3002 -0.3550 0.5032 0.021 Uiso 1 1 calc R
H12J H -0.3274 -0.2808 0.5800 0.021 Uiso 1 1 calc R

loop_
_atom_site_aniso_label
_atom_site_aniso_U_11
_atom_site_aniso_U_22
_atom_site_aniso_U_33
_atom_site_aniso_U_23
_atom_site_aniso_U_13
_atom_site_aniso_U_12
Fe1 0.01545(15) 0.01427(15) 0.01184(14) 0.00228(11) 0.00100(11) 0.00374(11)
O1 0.0152(7) 0.0157(7) 0.0161(7) 0.0014(5) 0.0016(5) 0.0019(5)
O2 0.0145(7) 0.0196(7) 0.0219(7) 0.0046(6) 0.0054(6) 0.0056(6)
N1 0.0134(8) 0.0144(8) 0.0153(8) 0.0037(6) 0.0015(6) 0.0025(6)
N2 0.0112(7) 0.0152(8) 0.0132(8) 0.0012(6) 0.0016(6) 0.0027(6)
C1 0.0165(9) 0.0159(10) 0.0101(8) 0.0018(7) 0.0010(7) 0.0052(7)
C2 0.0201(10) 0.0201(10) 0.0166(9) 0.0044(8) 0.0065(8) 0.0066(8)
C3 0.0262(11) 0.0217(11) 0.0177(10) 0.0037(8) 0.0062(8) 0.0129(9)
C4 0.0269(11) 0.0144(10) 0.0141(9) 0.0006(7) 0.0009(8) 0.0059(8)
C5 0.0184(10) 0.0170(10) 0.0133(9) 0.0014(7) 0.0005(7) 0.0014(8)
C6 0.0384(13) 0.0162(10) 0.0142(10) -0.0010(8) 0.0028(9) 0.0062(9)
C7 0.0274(12) 0.0280(12) 0.0157(10) -0.0012(9) -0.0017(9) -0.0078(10)
C8 0.0206(11) 0.0377(13) 0.0151(10) 0.0023(9) -0.0043(8) 0.0085(9)
C9 0.0290(11) 0.0224(11) 0.0140(9) 0.0059(8) 0.0033(8) 0.0048(9)
C10 0.0231(10) 0.0242(11) 0.0135(9) 0.0009(8) 0.0038(8) 0.0057(9)
C11 0.0151(9) 0.0178(10) 0.0089(8) 0.0015(7) 0.0022(7) 0.0037(7)
C12 0.0140(9) 0.0156(10) 0.0102(8) 0.0004(7) 0.0012(7) 0.0033(7)
C13 0.0151(9) 0.0172(10) 0.0096(8) 0.0020(7) 0.0024(7) 0.0042(7)
C14 0.0145(9) 0.0158(10) 0.0101(8) 0.0016(7) 0.0018(7) 0.0032(7)
C15 0.0135(9) 0.0194(10) 0.0109(8) 0.0000(7) 0.0017(7) 0.0026(8)
C16 0.0147(9) 0.0171(10) 0.0121(9) -0.0001(7) 0.0011(7) 0.0001(7)
C17 0.0187(10) 0.0146(10) 0.0162(9) 0.0018(7) 0.0021(7) 0.0055(8)
C18 0.0138(9) 0.0177(10) 0.0146(9) 0.0009(7) 0.0011(7) 0.0051(7)
C19 0.0138(9) 0.0165(10) 0.0101(8) 0.0009(7) 0.0008(7) 0.0031(7)
C20 0.0143(9) 0.0159(9) 0.0094(8) 0.0014(7) 0.0014(7) 0.0021(7)
C21 0.0116(9) 0.0169(10) 0.0135(9) 0.0022(7) 0.0013(7) 0.0046(7)
C22 0.0146(9) 0.0205(10) 0.0170(9) 0.0070(8) 0.0029(7) 0.0049(8)
C23 0.0152(10) 0.0260(11) 0.0239(11) 0.0103(9) 0.0076(8) 0.0062(8)
C24 0.0135(9) 0.0222(11) 0.0224(10) 0.0054(8) 0.0010(8) 0.0027(8)
C25 0.0139(9) 0.0211(10) 0.0180(9) 0.0060(8) 0.0002(7) 0.0037(8)
C26 0.0157(9) 0.0179(10) 0.0145(9) 0.0044(8) 0.0028(7) 0.0033(8)
Fe11 0.01280(14) 0.01426(15) 0.00928(14) 0.00111(10) 0.00036(10) 0.00116(11)
O101 0.0135(7) 0.0320(9) 0.0128(7) -0.0030(6) 0.0027(5) 0.0027(6)
O102 0.0110(6) 0.0210(7) 0.0136(6) -0.0004(5) 0.0006(5) 0.0020(5)
N101 0.0118(8) 0.0179(8) 0.0107(7) 0.0004(6) 0.0016(6) 0.0015(6)
N102 0.0100(7) 0.0170(8) 0.0115(7) -0.0008(6) -0.0001(6) 0.0017(6)
C101 0.0143(9) 0.0126(9) 0.0117(9) 0.0024(7) 0.0013(7) 0.0012(7)
C102 0.0145(9) 0.0156(10) 0.0135(9) 0.0022(7) 0.0021(7) -0.0017(7)
C103 0.0197(10) 0.0173(10) 0.0107(9) 0.0036(7) 0.0021(7) -0.0011(8)
C104 0.0183(10) 0.0163(10) 0.0130(9) 0.0037(7) -0.0016(7) 0.0023(8)
C105 0.0142(9) 0.0145(9) 0.0145(9) 0.0030(7) 0.0018(7) 0.0019(7)
C106 0.0191(10) 0.0151(10) 0.0153(9) 0.0040(8) 0.0010(8) 0.0025(8)
C107 0.0164(9) 0.0163(10) 0.0223(10) 0.0041(8) 0.0018(8) 0.0051(8)
C108 0.0234(10) 0.0166(10) 0.0193(10) -0.0003(8) 0.0067(8) 0.0053(8)
C109 0.0199(10) 0.0167(10) 0.0133(9) -0.0008(7) 0.0014(7) 0.0008(8)
C110 0.0178(10) 0.0150(10) 0.0156(9) 0.0023(7) 0.0031(7) 0.0018(8)
C111 0.0138(9) 0.0133(9) 0.0104(8) 0.0003(7) 0.0000(7) 0.0021(7)
C112 0.0126(9) 0.0144(9) 0.0098(8) 0.0009(7) 0.0008(7) 0.0025(7)
C113 0.0125(9) 0.0119(9) 0.0116(8) 0.0016(7) 0.0007(7) 0.0023(7)
C114 0.0129(9) 0.0127(9) 0.0107(8) 0.0018(7) 0.0012(7) 0.0023(7)
C115 0.0117(9) 0.0157(9) 0.0153(9) 0.0013(7) 0.0009(7) 0.0024(7)
C116 0.0136(9) 0.0208(10) 0.0170(9) -0.0006(8) 0.0042(7) 0.0037(8)
C117 0.0184(10) 0.0204(10) 0.0112(9) -0.0025(7) 0.0020(7) 0.0030(8)
C118 0.0121(9) 0.0174(10) 0.0138(9) -0.0008(7) 0.0000(7) 0.0015(7)
C119 0.0112(8) 0.0141(9) 0.0131(9) 0.0034(7) 0.0027(7) 0.0033(7)
C120 0.0137(9) 0.0161(9) 0.0126(9) 0.0023(7) 0.0037(7) 0.0028(7)
C121 0.0080(8) 0.0192(10) 0.0112(8) -0.0012(7) -0.0007(7) 0.0003(7)
C122 0.0120(9) 0.0174(10) 0.0142(9) 0.0024(7) -0.0007(7) 0.0015(7)
C123 0.0122(9) 0.0233(11) 0.0173(9) 0.0012(8) 0.0010(7) 0.0046(8)
C124 0.0124(9) 0.0226(11) 0.0178(9) 0.0011(8) 0.0031(7) 0.0019(8)
C125 0.0159(9) 0.0187(10) 0.0190(10) 0.0010(8) 0.0029(8) 0.0001(8)
C126 0.0143(9) 0.0179(10) 0.0177(9) -0.0001(8) 0.0000(7) 0.0032(8)

loop_
_atom_type_symbol
_atom_type_description
_atom_type_scat_dispersion_real
_atom_type_scat_dispersion_imag
_atom_type_scat_source
C C 0.0033 0.0016 'International Tables Vol C Tables 4.2.6.8 and 6.1.1.4'
H H 0.0000 0.0000 'International Tables Vol C Tables 4.2.6.8 and 6.1.1.4'
Fe Fe 0.3463 0.8444 'International Tables Vol C Tables 4.2.6.8 and 6.1.1.4'
N N 0.0061 0.0033 'International Tables Vol C Tables 4.2.6.8 and 6.1.1.4'
O O 0.0106 0.0060 'International Tables Vol C Tables 4.2.6.8 and 6.1.1.4'

loop_
_geom_angle_atom_site_label_1
_geom_angle_atom_site_label_2
_geom_angle_atom_site_label_3
_geom_angle
C2 Fe1 C1 40.53(8)
C2 Fe1 C5 68.68(8)
C2 Fe1 C8 121.69(9)
C2 Fe1 C9 156.34(9)
C3 Fe1 C1 68.33(8)
C3 Fe1 C2 40.95(8)
C3 Fe1 C5 68.88(9)
C3 Fe1 C6 161.97(10)
C3 Fe1 C7 124.54(10)
C3 Fe1 C8 106.65(9)
C3 Fe1 C9 119.98(9)
C3 Fe1 C10 155.48(9)
C4 Fe1 C1 68.19(8)
C4 Fe1 C2 68.69(9)
C4 Fe1 C3 40.79(9)
C4 Fe1 C5 40.99(8)
C4 Fe1 C6 156.49(10)
C4 Fe1 C7 160.41(10)
C4 Fe1 C8 122.89(9)
C4 Fe1 C9 105.88(9)
C4 Fe1 C10 120.30(9)
C5 Fe1 C1 40.43(8)
C6 Fe1 C1 109.28(8)
C6 Fe1 C2 125.63(9)
C6 Fe1 C5 121.72(9)
C6 Fe1 C8 68.49(10)
C6 Fe1 C9 68.40(9)
C6 Fe1 C10 40.62(9)
C7 Fe1 C1 123.30(9)
C7 Fe1 C2 108.71(9)
C7 Fe1 C5 157.81(10)
C7 Fe1 C6 40.65(10)
C7 Fe1 C8 40.67(10)
C7 Fe1 C9 68.30(9)
C7 Fe1 C10 68.25(9)
C8 Fe1 C1 158.00(9)
C8 Fe1 C5 159.77(9)
C8 Fe1 C9 40.61(9)
C9 Fe1 C1 160.72(9)
C9 Fe1 C5 123.20(9)
C10 Fe1 C1 125.18(8)
C10 Fe1 C2 162.08(9)
C10 Fe1 C5 107.08(9)
C10 Fe1 C8 68.34(9)
C10 Fe1 C9 40.61(9)
C1 N1 H1 120.4(16)
C11 N1 H1 114.8(16)
C11 N1 C1 124.62(17)
C19 N2 C21 120.12(16)
C20 N2 C19 119.25(16)
C20 N2 C21 120.61(16)
N1 C1 Fe1 128.40(13)
N1 C1 C2 124.30(18)
N1 C1 C5 127.57(18)
C2 C1 Fe1 68.64(11)
C5 C1 Fe1 68.83(11)
C5 C1 C2 108.13(17)
Fe1 C2 H2 125.5
C1 C2 Fe1 70.83(11)
C1 C2 H2 126.0
C1 C2 C3 107.92(18)
C3 C2 Fe1 69.18(12)
C3 C2 H2 126.0
Fe1 C3 H3 126.3
C2 C3 Fe1 69.87(12)
C2 C3 H3 126.1
C4 C3 Fe1 69.28(12)
C4 C3 C2 107.79(18)
C4 C3 H3 126.1
Fe1 C4 H4 125.7
C3 C4 Fe1 69.93(12)
C3 C4 H4 125.7
C3 C4 C5 108.67(19)
C5 C4 Fe1 70.32(11)
C5 C4 H4 125.7
Fe1 C5 H5 125.9
C1 C5 Fe1 70.73(11)
C1 C5 C4 107.45(18)
C1 C5 H5 126.3
C4 C5 Fe1 68.69(11)
C4 C5 H5 126.3
Fe1 C6 H6 126.1
C7 C6 Fe1 69.54(13)
C7 C6 H6 126.1
C7 C6 C10 107.8(2)
C10 C6 Fe1 69.76(12)
C10 C6 H6 126.1
Fe1 C7 H7 126.0
C6 C7 Fe1 69.81(12)
C6 C7 H7 125.8
C6 C7 C8 108.4(2)
C8 C7 Fe1 70.02(12)
C8 C7 H7 125.8
Fe1 C8 H8 126.4
C7 C8 Fe1 69.30(12)
C7 C8 H8 126.2
C7 C8 C9 107.7(2)
C9 C8 Fe1 69.71(12)
C9 C8 H8 126.2
Fe1 C9 H9 126.4
C8 C9 Fe1 69.68(12)
C8 C9 H9 126.0
C10 C9 Fe1 69.52(12)
C10 C9 C8 108.0(2)
C10 C9 H9 126.0
Fe1 C10 H10 126.2
C6 C10 Fe1 69.62(12)
C6 C10 C9 108.2(2)
C6 C10 H10 125.9
C9 C10 Fe1 69.87(12)
C9 C10 H10 125.9
O1 C11 N1 123.52(19)
O1 C11 C12 121.34(17)
N1 C11 C12 115.13(17)
C13 C12 C11 124.21(17)
C20 C12 C11 115.74(17)
C20 C12 C13 119.98(18)
O2 C13 C12 124.45(18)
O2 C13 C14 121.19(18)
C12 C13 C14 114.36(17)
C15 C14 C13 118.95(17)
C15 C14 C19 118.83(18)
C19 C14 C13 122.22(17)
C14 C15 H15 119.3
C16 C15 C14 121.41(18)
C16 C15 H15 119.3
C15 C16 H16 120.3
C15 C16 C17 119.41(18)
C17 C16 H16 120.3
C16 C17 H17 119.6
C18 C17 C16 120.76(19)
C18 C17 H17 119.6
C17 C18 H18 120.0
C17 C18 C19 120.10(18)
C19 C18 H18 120.0
N2 C19 C14 118.80(18)
N2 C19 C18 121.73(17)
C18 C19 C14 119.47(18)
N2 C20 C12 125.38(18)
N2 C20 H20 117.3
C12 C20 H20 117.3
N2 C21 H21 107.8
N2 C21 C22 113.13(16)
N2 C21 C26 110.34(16)
C22 C21 H21 107.8
C22 C21 C26 109.86(16)
C26 C21 H21 107.8
C21 C22 H22A 110.0
C21 C22 H22B 110.0
C21 C22 C23 108.64(16)
H22A C22 H22B 108.3
C23 C22 H22A 110.0
C23 C22 H22B 110.0
C22 C23 H23A 109.5
C22 C23 H23B 109.5
H23A C23 H23B 108.1
C24 C23 C22 110.67(18)
C24 C23 H23A 109.5
C24 C23 H23B 109.5
C23 C24 H24A 109.6
C23 C24 H24B 109.6
C23 C24 C25 110.32(17)
H24A C24 H24B 108.1
C25 C24 H24A 109.6
C25 C24 H24B 109.6
C24 C25 H25A 109.3
C24 C25 H25B 109.3
H25A C25 H25B 108.0
C26 C25 C24 111.56(17)
C26 C25 H25A 109.3
C26 C25 H25B 109.3
C21 C26 H26A 109.6
C21 C26 H26B 109.6
C25 C26 C21 110.37(16)
C25 C26 H26A 109.6
C25 C26 H26B 109.6
H26A C26 H26B 108.1
C102 Fe11 C101 40.06(8)
C103 Fe11 C101 67.84(8)
C103 Fe11 C102 40.78(7)
C103 Fe11 C105 68.66(8)
C103 Fe11 C106 162.79(8)
C103 Fe11 C107 124.67(9)
C103 Fe11 C108 105.97(9)
C103 Fe11 C109 118.90(8)
C103 Fe11 C110 154.23(8)
C104 Fe11 C101 68.14(8)
C104 Fe11 C102 68.64(8)
C104 Fe11 C103 40.83(8)
C104 Fe11 C105 40.89(8)
C104 Fe11 C106 155.75(9)
C104 Fe11 C107 161.63(9)
C104 Fe11 C108 124.16(8)
C104 Fe11 C109 106.83(8)
C104 Fe11 C110 120.19(8)
C105 Fe11 C101 40.59(7)
C105 Fe11 C102 68.47(8)
C105 Fe11 C109 125.93(8)
C105 Fe11 C110 108.70(8)
C106 Fe11 C101 109.92(8)
C106 Fe11 C102 126.51(8)
C106 Fe11 C105 121.59(8)
C106 Fe11 C107 40.63(8)
C106 Fe11 C108 68.37(9)
C106 Fe11 C109 68.10(8)
C106 Fe11 C110 40.55(8)
C107 Fe11 C101 121.26(8)
C107 Fe11 C102 107.53(8)
C107 Fe11 C105 156.10(8)
C107 Fe11 C109 68.23(8)
C107 Fe11 C110 68.34(8)
C108 Fe11 C101 154.75(8)
C108 Fe11 C102 119.27(9)
C108 Fe11 C105 162.22(8)
C108 Fe11 C107 40.73(8)
C108 Fe11 C109 40.53(8)
C108 Fe11 C110 68.33(9)
C109 Fe11 C101 164.17(8)
C109 Fe11 C102 153.84(8)
C109 Fe11 C110 40.49(8)
C110 Fe11 C101 127.84(8)
C110 Fe11 C102 164.13(8)
C101 N101 H101 119.1(16)
C111 N101 H101 114.9(16)
C111 N101 C101 125.67(17)
C119 N102 C121 122.58(15)
C120 N102 C119 119.17(16)
C120 N102 C121 117.98(16)
N101 C101 Fe11 131.56(14)
N101 C101 C102 128.43(17)
N101 C101 C105 123.16(18)
C102 C101 Fe11 69.06(11)
C102 C101 C105 108.26(16)
C105 C101 Fe11 68.45(11)
Fe11 C102 H102 125.8
C101 C102 Fe11 70.88(11)
C101 C102 H102 126.1
C101 C102 C103 107.80(17)
C103 C102 Fe11 68.79(11)
C103 C102 H102 126.1
Fe11 C103 H103 126.1
C102 C103 Fe11 70.42(11)
C102 C103 H103 125.9
C104 C103 Fe11 69.16(11)
C104 C103 C102 108.13(17)
C104 C103 H103 125.9
Fe11 C104 H104 125.3
C103 C104 Fe11 70.01(12)
C103 C104 H104 125.8
C103 C104 C105 108.42(17)
C105 C104 Fe11 70.44(11)
C105 C104 H104 125.8
Fe11 C105 H105 125.6
C101 C105 Fe11 70.96(11)
C101 C105 H105 126.3
C104 C105 Fe11 68.67(12)
C104 C105 C101 107.36(17)
C104 C105 H105 126.3
Fe11 C106 H106 125.7
C107 C106 Fe11 69.91(12)
C107 C106 H106 125.7
C107 C106 C110 108.52(18)
C110 C106 Fe11 70.28(12)
C110 C106 H106 125.7
Fe11 C107 H107 126.4
C106 C107 Fe11 69.46(12)
C106 C107 H107 126.2
C106 C107 C108 107.67(18)
C108 C107 Fe11 69.55(12)
C108 C107 H107 126.2
Fe11 C108 H108 125.8
C107 C108 Fe11 69.72(12)
C107 C108 H108 126.0
C109 C108 Fe11 70.06(12)
C109 C108 C107 107.96(18)
C109 C108 H108 126.0
Fe11 C109 H109 126.5
C108 C109 Fe11 69.41(11)
C108 C109 H109 125.9
C108 C109 C110 108.28(17)
C110 C109 Fe11 69.85(11)
C110 C109 H109 125.9
Fe11 C110 H110 126.5
C106 C110 Fe11 69.17(11)
C106 C110 C109 107.57(18)
C106 C110 H110 126.2
C109 C110 Fe11 69.67(12)
C109 C110 H110 126.2
O101 C111 N101 124.17(17)
O101 C111 C112 121.38(17)
N101 C111 C112 114.45(16)
C113 C112 C111 124.60(16)
C120 C112 C111 115.94(17)
C120 C112 C113 119.43(17)
O102 C113 C112 124.49(17)
O102 C113 C114 120.31(17)
C112 C113 C114 115.20(16)
C115 C114 C113 118.82(16)
C115 C114 C119 119.27(17)
C119 C114 C113 121.91(17)
C114 C115 H115 119.4
C116 C115 C114 121.16(18)
C116 C115 H115 119.4
C115 C116 H116 120.4
C115 C116 C117 119.11(18)
C117 C116 H116 120.4
C116 C117 H117 119.2
C118 C117 C116 121.63(18)
C118 C117 H117 119.2
C117 C118 H118 120.2
C117 C118 C119 119.64(17)
C119 C118 H118 120.2
N102 C119 C114 118.67(16)
N102 C119 C118 122.28(17)
C118 C119 C114 119.05(17)
N102 C120 C112 125.50(18)
N102 C120 H120 117.3
C112 C120 H120 117.3
N102 C121 H121 107.4
N102 C121 C122 111.39(15)
N102 C121 C126 110.03(15)
C122 C121 H121 107.4
C122 C121 C126 113.00(16)
C126 C121 H121 107.4
C121 C122 H12A 109.6
C121 C122 H12B 109.6
C121 C122 C123 110.08(16)
H12A C122 H12B 108.2
C123 C122 H12A 109.6
C123 C122 H12B 109.6
C122 C123 H12C 109.4
C122 C123 H12D 109.4
C122 C123 C124 111.13(16)
H12C C123 H12D 108.0
C124 C123 H12C 109.4
C124 C123 H12D 109.4
C123 C124 H12E 109.4
C123 C124 H12F 109.4
H12E C124 H12F 108.0
C125 C124 C123 111.06(17)
C125 C124 H12E 109.4
C125 C124 H12F 109.4
C124 C125 H12G 109.1
C124 C125 H12H 109.1
C124 C125 C126 112.27(17)
H12G C125 H12H 107.9
C126 C125 H12G 109.1
C126 C125 H12H 109.1
C121 C126 H12I 109.3
C121 C126 H12J 109.3
C125 C126 C121 111.79(16)
C125 C126 H12I 109.3
C125 C126 H12J 109.3
H12I C126 H12J 107.9

loop_
_geom_bond_atom_site_label_1
_geom_bond_atom_site_label_2
_geom_bond_distance
Fe1 C1 2.0788(19)
Fe1 C2 2.050(2)
Fe1 C3 2.041(2)
Fe1 C4 2.032(2)
Fe1 C5 2.054(2)
Fe1 C6 2.046(2)
Fe1 C7 2.042(2)
Fe1 C8 2.052(2)
Fe1 C9 2.052(2)
Fe1 C10 2.048(2)
O1 C11 1.238(2)
O2 C13 1.248(2)
N1 H1 0.860(2)
N1 C1 1.401(3)
N1 C11 1.358(2)
N2 C19 1.404(3)
N2 C20 1.340(3)
N2 C21 1.500(2)
C1 C2 1.430(3)
C1 C5 1.428(3)
C2 H2 0.9500
C2 C3 1.431(3)
C3 H3 0.9500
C3 C4 1.419(3)
C4 H4 0.9500
C4 C5 1.431(3)
C5 H5 0.9500
C6 H6 0.9500
C6 C7 1.420(3)
C6 C10 1.421(3)
C7 H7 0.9500
C7 C8 1.423(4)
C8 H8 0.9500
C8 C9 1.424(3)
C9 H9 0.9500
C9 C10 1.423(3)
C10 H10 0.9500
C11 C12 1.489(3)
C12 C13 1.444(3)
C12 C20 1.373(3)
C13 C14 1.471(3)
C14 C15 1.410(3)
C14 C19 1.414(3)
C15 H15 0.9500
C15 C16 1.368(3)
C16 H16 0.9500
C16 C17 1.407(3)
C17 H17 0.9500
C17 C18 1.382(3)
C18 H18 0.9500
C18 C19 1.405(3)
C20 H20 0.9500
C21 H21 1.0000
C21 C22 1.526(3)
C21 C26 1.534(3)
C22 H22A 0.9900
C22 H22B 0.9900
C22 C23 1.536(3)
C23 H23A 0.9900
C23 H23B 0.9900
C23 C24 1.524(3)
C24 H24A 0.9900
C24 H24B 0.9900
C24 C25 1.533(3)
C25 H25A 0.9900
C25 H25B 0.9900
C25 C26 1.532(3)
C26 H26A 0.9900
C26 H26B 0.9900
Fe11 C101 2.0924(19)
Fe11 C102 2.068(2)
Fe11 C103 2.046(2)
Fe11 C104 2.035(2)
Fe11 C105 2.059(2)
Fe11 C106 2.048(2)
Fe11 C107 2.054(2)
Fe11 C108 2.052(2)
Fe11 C109 2.060(2)
Fe11 C110 2.063(2)
O101 C111 1.228(2)
O102 C113 1.258(2)
N101 H101 0.860(2)
N101 C101 1.406(2)
N101 C111 1.359(2)
N102 C119 1.402(2)
N102 C120 1.348(2)
N102 C121 1.501(2)
C101 C102 1.425(3)
C101 C105 1.440(3)
C102 H102 0.9500
C102 C103 1.434(3)
C103 H103 0.9500
C103 C104 1.424(3)
C104 H104 0.9500
C104 C105 1.430(3)
C105 H105 0.9500
C106 H106 0.9500
C106 C107 1.424(3)
C106 C110 1.425(3)
C107 H107 0.9500
C107 C108 1.429(3)
C108 H108 0.9500
C108 C109 1.424(3)
C109 H109 0.9500
C109 C110 1.427(3)
C110 H110 0.9500
C111 C112 1.506(2)
C112 C113 1.434(3)
C112 C120 1.375(3)
C113 C114 1.471(2)
C114 C115 1.405(3)
C114 C119 1.415(2)
C115 H115 0.9500
C115 C116 1.376(3)
C116 H116 0.9500
C116 C117 1.397(3)
C117 H117 0.9500
C117 C118 1.378(3)
C118 H118 0.9500
C118 C119 1.414(3)
C120 H120 0.9500
C121 H121 1.0000
C121 C122 1.527(3)
C121 C126 1.532(3)
C122 H12A 0.9900
C122 H12B 0.9900
C122 C123 1.528(3)
C123 H12C 0.9900
C123 H12D 0.9900
C123 C124 1.530(3)
C124 H12E 0.9900
C124 H12F 0.9900
C124 C125 1.529(3)
C125 H12G 0.9900
C125 H12H 0.9900
C125 C126 1.531(3)
C126 H12I 0.9900
C126 H12J 0.9900

loop_
_geom_hbond_atom_site_label_D
_geom_hbond_atom_site_label_H
_geom_hbond_atom_site_label_A
_geom_hbond_distance_DH
_geom_hbond_distance_HA
_geom_hbond_distance_DA
_geom_hbond_angle_DHA
N1 H1 O2 0.860(2) 1.961(15) 2.697(2) 143(2)
N101 H101 O102 0.860(2) 1.933(14) 2.679(2) 144(2)

loop_
_geom_torsion_atom_site_label_1
_geom_torsion_atom_site_label_2
_geom_torsion_atom_site_label_3
_geom_torsion_atom_site_label_4
_geom_torsion
Fe1 C1 C2 C3 -59.48(14)
Fe1 C1 C5 C4 59.11(13)
Fe1 C2 C3 C4 -59.11(14)
Fe1 C3 C4 C5 -59.87(14)
Fe1 C4 C5 C1 -60.40(13)
Fe1 C6 C7 C8 59.60(15)
Fe1 C6 C10 C9 -59.42(14)
Fe1 C7 C8 C9 59.38(15)
Fe1 C8 C9 C10 59.19(15)
Fe1 C9 C10 C6 59.26(14)
O1 C11 C12 C13 171.18(18)
O1 C11 C12 C20 -11.8(3)
O2 C13 C14 C15 0.6(3)
O2 C13 C14 C19 179.57(18)
N1 C1 C2 Fe1 -122.73(18)
N1 C1 C2 C3 177.79(17)
N1 C1 C5 Fe1 122.9(2)
N1 C1 C5 C4 -178.03(18)
N1 C11 C12 C13 -10.3(3)
N1 C11 C12 C20 166.73(17)
N2 C21 C22 C23 -175.22(16)
N2 C21 C26 C25 175.94(16)
C1 N1 C11 O1 2.3(3)
C1 N1 C11 C12 -176.19(17)
C1 C2 C3 Fe1 60.51(14)
C1 C2 C3 C4 1.4(2)
C2 C1 C5 Fe1 -57.47(14)
C2 C1 C5 C4 1.6(2)
C2 C3 C4 Fe1 59.48(14)
C2 C3 C4 C5 -0.4(2)
C3 C4 C5 Fe1 59.63(14)
C3 C4 C5 C1 -0.8(2)
C5 C1 C2 Fe1 57.59(13)
C5 C1 C2 C3 -1.9(2)
C6 C7 C8 Fe1 -59.46(15)
C6 C7 C8 C9 -0.1(2)
C7 C6 C10 Fe1 59.39(15)
C7 C6 C10 C9 0.0(2)
C7 C8 C9 Fe1 -59.13(15)
C7 C8 C9 C10 0.1(2)
C8 C9 C10 Fe1 -59.29(15)
C8 C9 C10 C6 0.0(2)
C10 C6 C7 Fe1 -59.53(14)
C10 C6 C7 C8 0.1(2)
C11 N1 C1 Fe1 109.2(2)
C11 N1 C1 C2 -162.03(19)
C11 N1 C1 C5 17.6(3)
C11 C12 C13 O2 -3.3(3)
C11 C12 C13 C14 176.07(17)
C11 C12 C20 N2 -175.87(17)
C12 C13 C14 C15 -178.73(17)
C12 C13 C14 C19 0.2(3)
C13 C12 C20 N2 1.3(3)
C13 C14 C15 C16 -179.39(17)
C13 C14 C19 N2 0.1(3)
C13 C14 C19 C18 -179.84(17)
C14 C15 C16 C17 -0.9(3)
C15 C14 C19 N2 179.06(17)
C15 C14 C19 C18 -0.9(3)
C15 C16 C17 C18 -0.6(3)
C16 C17 C18 C19 1.3(3)
C17 C18 C19 N2 179.50(18)
C17 C18 C19 C14 -0.5(3)
C19 N2 C20 C12 -0.9(3)
C19 N2 C21 C22 159.47(17)
C19 N2 C21 C26 -77.0(2)
C19 C14 C15 C16 1.7(3)
C20 N2 C19 C14 0.2(3)
C20 N2 C19 C18 -179.84(17)
C20 N2 C21 C22 -22.4(2)
C20 N2 C21 C26 101.1(2)
C20 C12 C13 O2 179.79(18)
C20 C12 C13 C14 -0.9(3)
C21 N2 C19 C14 178.33(16)
C21 N2 C19 C18 -1.7(3)
C21 N2 C20 C12 -179.07(17)
C21 C22 C23 C24 -60.8(2)
C22 C21 C26 C25 -58.7(2)
C22 C23 C24 C25 57.5(2)
C23 C24 C25 C26 -54.6(2)
C24 C25 C26 C21 55.3(2)
C26 C21 C22 C23 61.0(2)
Fe11 C101 C102 C103 -59.11(14)
Fe11 C101 C105 C104 59.27(14)
Fe11 C102 C103 C104 -59.09(14)
Fe11 C103 C104 C105 -60.22(14)
Fe11 C104 C105 C101 -60.73(14)
Fe11 C106 C107 C108 59.27(14)
Fe11 C106 C110 C109 -59.30(14)
Fe11 C107 C108 C109 59.87(15)
Fe11 C108 C109 C110 59.23(14)
Fe11 C109 C110 C106 58.99(14)
O101 C111 C112 C113 -176.70(19)
O101 C111 C112 C120 1.2(3)
O102 C113 C114 C115 3.2(3)
O102 C113 C114 C119 -176.44(18)
N101 C101 C102 Fe11 -127.1(2)
N101 C101 C102 C103 173.80(19)
N101 C101 C105 Fe11 126.44(19)
N101 C101 C105 C104 -174.30(18)
N101 C111 C112 C113 2.5(3)
N101 C111 C112 C120 -179.59(18)
N102 C121 C122 C123 -179.31(15)
N102 C121 C126 C125 177.02(16)
C101 N101 C111 O101 8.3(3)
C101 N101 C111 C112 -170.86(18)
C101 C102 C103 Fe11 60.43(14)
C101 C102 C103 C104 1.3(2)
C102 C101 C105 Fe11 -57.66(14)
C102 C101 C105 C104 1.6(2)
C102 C103 C104 Fe11 59.88(14)
C102 C103 C104 C105 -0.3(2)
C103 C104 C105 Fe11 59.95(14)
C103 C104 C105 C101 -0.8(2)
C105 C101 C102 Fe11 57.29(14)
C105 C101 C102 C103 -1.8(2)
C106 C107 C108 Fe11 -59.21(14)
C106 C107 C108 C109 0.7(2)
C107 C106 C110 Fe11 59.68(14)
C107 C106 C110 C109 0.4(2)
C107 C108 C109 Fe11 -59.66(14)
C107 C108 C109 C110 -0.4(2)
C108 C109 C110 Fe11 -58.95(15)
C108 C109 C110 C106 0.0(2)
C110 C106 C107 Fe11 -59.91(14)
C110 C106 C107 C108 -0.6(2)
C111 N101 C101 Fe11 -102.7(2)
C111 N101 C101 C102 -7.3(3)
C111 N101 C101 C105 167.69(19)
C111 C112 C113 O102 -3.2(3)
C111 C112 C113 C114 176.48(17)
C111 C112 C120 N102 -179.11(18)
C112 C113 C114 C115 -176.51(17)
C112 C113 C114 C119 3.9(3)
C113 C112 C120 N102 -1.1(3)
C113 C114 C115 C116 -176.18(19)
C113 C114 C119 N102 -4.0(3)
C113 C114 C119 C118 175.47(18)
C114 C115 C116 C117 -0.2(3)
C115 C114 C119 N102 176.38(17)
C115 C114 C119 C118 -4.1(3)
C115 C116 C117 C118 -2.3(3)
C116 C117 C118 C119 1.5(3)
C117 C118 C119 N102 -178.82(18)
C117 C118 C119 C114 1.7(3)
C119 N102 C120 C112 1.1(3)
C119 N102 C121 C122 -127.05(19)
C119 N102 C121 C126 106.8(2)
C119 C114 C115 C116 3.4(3)
C120 N102 C119 C114 1.5(3)
C120 N102 C119 C118 -177.99(18)
C120 N102 C121 C122 59.0(2)
C120 N102 C121 C126 -67.2(2)
C120 C112 C113 O102 178.99(19)
C120 C112 C113 C114 -1.4(3)
C121 N102 C119 C114 -172.42(17)
C121 N102 C119 C118 8.1(3)
C121 N102 C120 C112 175.27(18)
C121 C122 C123 C124 57.4(2)
C122 C121 C126 C125 51.8(2)
C122 C123 C124 C125 -57.4(2)
C123 C124 C125 C126 54.0(2)
C124 C125 C126 C121 -50.9(2)
C126 C121 C122 C123 -54.8(2)
